data_1517924
loop_
_publ_author_name
'Zhou, Min'
'Miao, Ming-Ming'
'Du, Gang'
'Li, Xiao-Nian'
'Shang, Shan-Zhai'
'Zhao, Wei'
'Liu, Zhi-Hua'
'Yang, Guang-Yu'
'Che, Chun-Tao'
'Hu, Qiu-Fen'
'Gao, Xue-Mei'

_publ_section_title
;
 Aspergillines A-E, Highly Oxygenated Hexacyclic
 Indole-Tetrahydrofuran-Tetramic Acid Derivatives from Aspergillus
 versicolor.
;
_journal_issue 19
_journal_name_full 'Organic letters'
_journal_page_first 5016
_journal_page_last 5019
_journal_paper_doi 10.1021/ol502307u
_journal_volume 16
_journal_year 2014
_chemical_absolute_configuration ad
_chemical_formula_moiety 'C21 H24 N2 O7'
_chemical_formula_sum 'C21 H24 N2 O7'
_chemical_formula_weight 416.42
_chemical_name_systematic
; 
 ? 
;
_space_group_IT_number 4
_symmetry_cell_setting monoclinic
_symmetry_space_group_name_Hall 'P 2yb'
_symmetry_space_group_name_H-M 'P 1 21 1'
_atom_sites_solution_hydrogens geom
_atom_sites_solution_primary direct
_atom_sites_solution_secondary difmap
_audit_creation_method SHELXL-97
_cell_angle_alpha 90.00
_cell_angle_beta 97.9560(10)
_cell_angle_gamma 90.00
_cell_formula_units_Z 2
_cell_length_a 6.1206(2)
_cell_length_b 14.3568(4)
_cell_length_c 10.8114(3)
_cell_measurement_reflns_used 9690
_cell_measurement_temperature 100(2)
_cell_measurement_theta_max 69.01
_cell_measurement_theta_min 3.08
_cell_volume 940.88(5)
_computing_cell_refinement 'Bruker SAINT'
_computing_data_collection 'Bruker APEX2'
_computing_data_reduction 'Bruker SAINT'
_computing_molecular_graphics 'Bruker SHELXTL'
_computing_publication_material 'Bruker SHELXTL'
_computing_structure_refinement 'SHELXL-97 (Sheldrick, 2008)'
_computing_structure_solution 'SHELXS-97 (Sheldrick, 2008)'
_diffrn_ambient_temperature 100(2)
_diffrn_measured_fraction_theta_full 0.945
_diffrn_measured_fraction_theta_max 0.945
_diffrn_measurement_device_type 'Bruker APEX-II CCD'
_diffrn_measurement_method '\f and \w scans'
_diffrn_radiation_monochromator graphite
_diffrn_radiation_source 'fine-focus sealed tube'
_diffrn_radiation_type CuK\a
_diffrn_radiation_wavelength 1.54178
_diffrn_reflns_av_R_equivalents 0.0381
_diffrn_reflns_av_sigmaI/netI 0.0420
_diffrn_reflns_limit_h_max 7
_diffrn_reflns_limit_h_min -7
_diffrn_reflns_limit_k_max 17
_diffrn_reflns_limit_k_min -16
_diffrn_reflns_limit_l_max 11
_diffrn_reflns_limit_l_min -13
_diffrn_reflns_number 8628
_diffrn_reflns_theta_full 69.04
_diffrn_reflns_theta_max 69.04
_diffrn_reflns_theta_min 4.13
_exptl_absorpt_coefficient_mu 0.931
_exptl_absorpt_correction_T_max 0.5873
_exptl_absorpt_correction_T_min 0.4881
_exptl_absorpt_correction_type multi-scan
_exptl_absorpt_process_details sadabs
_exptl_crystal_colour colourless
_exptl_crystal_density_diffrn 1.470
_exptl_crystal_density_method 'not measured'
_exptl_crystal_description prism
_exptl_crystal_F_000 440
_exptl_crystal_size_max 0.90
_exptl_crystal_size_mid 0.70
_exptl_crystal_size_min 0.64
_refine_diff_density_max 0.314
_refine_diff_density_min -0.286
_refine_diff_density_rms 0.078
_refine_ls_abs_structure_details 'Flack H D (1983), Acta Cryst. A39, 876-881'
_refine_ls_abs_structure_Flack 0.03(17)
_refine_ls_extinction_coef 0.041(3)
_refine_ls_extinction_expression Fc^*^=kFc[1+0.001xFc^2^\l^3^/sin(2\q)]^-1/4^
_refine_ls_extinction_method SHELXL
_refine_ls_goodness_of_fit_ref 1.105
_refine_ls_hydrogen_treatment constr
_refine_ls_matrix_type full
_refine_ls_number_parameters 280
_refine_ls_number_reflns 3028
_refine_ls_number_restraints 1
_refine_ls_restrained_S_all 1.105
_refine_ls_R_factor_all 0.0376
_refine_ls_R_factor_gt 0.0376
_refine_ls_shift/su_max 0.000
_refine_ls_shift/su_mean 0.000
_refine_ls_structure_factor_coef Fsqd
_refine_ls_weighting_details 'calc w=1/[\s^2^(Fo^2^)+(0.0749P)^2^+0.3212P] where P=(Fo^2^+2Fc^2^)/3'
_refine_ls_weighting_scheme calc
_refine_ls_wR_factor_gt 0.1112
_refine_ls_wR_factor_ref 0.1112
_reflns_number_gt 3025
_reflns_number_total 3028
_reflns_threshold_expression >2sigma(I)
_cod_data_source_file ol502307u_si_003.cif
_cod_data_source_block cu_lyq1_0m
_cod_depositor_comments
;
The following automatic conversions were performed:

'_symmetry_cell_setting' value 'Monoclinic' changed to 'monoclinic'
according to
/home/saulius/struct/COD-crude-data--automatic-downloads/current/ACS/lib/dictionaries/cif_core.dic
dictionary named 'cif_core.dic' version 2.4.2 from 2011-04-26.

Automatic conversion script
Id: cif_fix_values 2827 2014-09-09 07:05:25Z andrius 
;
_cod_original_sg_symbol_H-M 'P 21'
_cod_database_code 1517924

loop_
_symmetry_equiv_pos_as_xyz
'x, y, z'
'-x, y+1/2, -z'

loop_
_atom_site_label
_atom_site_type_symbol
_atom_site_fract_x
_atom_site_fract_y
_atom_site_fract_z
_atom_site_U_iso_or_equiv
_atom_site_adp_type
_atom_site_occupancy
_atom_site_symmetry_multiplicity
_atom_site_calc_flag
_atom_site_refinement_flags
O19 O -0.1526(3) 0.87117(12) 0.83707(15) 0.0193(4) Uani 1 1 d .
H19 H -0.2606 0.8949 0.7916 0.029 Uiso 1 1 calc R
O3 O 0.0745(2) 0.80183(11) 0.49344(14) 0.0132(4) Uani 1 1 d .
O2 O -0.3873(3) 0.81826(12) 0.35464(15) 0.0188(4) Uani 1 1 d .
O6 O -0.1989(3) 0.88381(11) 0.57877(15) 0.0163(4) Uani 1 1 d .
H6 H -0.2813 0.8714 0.5120 0.025 Uiso 1 1 calc R
O7 O 0.3272(3) 0.88800(11) 0.67559(16) 0.0189(4) Uani 1 1 d .
H7 H 0.3686 0.8595 0.6151 0.028 Uiso 1 1 calc R
O8 O 0.3737(3) 0.73380(12) 0.84356(15) 0.0190(4) Uani 1 1 d .
O5 O -0.3253(2) 0.71618(11) 0.66788(14) 0.0149(4) Uani 1 1 d .
H5 H -0.3236 0.7469 0.7341 0.022 Uiso 1 1 calc R
N1 N -0.1819(3) 0.76138(15) 0.20837(18) 0.0174(4) Uani 1 1 d .
N9 N 0.0558(3) 0.68090(13) 0.72285(17) 0.0136(4) Uani 1 1 d .
C19 C 0.0478(4) 0.90853(17) 0.8037(2) 0.0180(5) Uani 1 1 d .
H19A H 0.0140 0.9697 0.7611 0.022 Uiso 1 1 calc R
C7 C 0.1396(4) 0.84257(16) 0.7118(2) 0.0147(5) Uani 1 1 d .
C6 C -0.0344(3) 0.81660(16) 0.6007(2) 0.0141(5) Uani 1 1 d .
C3 C -0.0430(4) 0.72934(16) 0.4176(2) 0.0136(5) Uani 1 1 d .
C18 C 0.0944(4) 0.68668(16) 0.3314(2) 0.0156(5) Uani 1 1 d .
C17 C 0.0118(4) 0.70752(16) 0.2095(2) 0.0168(5) Uani 1 1 d .
C16 C 0.1111(4) 0.67129(18) 0.1115(2) 0.0206(5) Uani 1 1 d .
H16 H 0.0589 0.6854 0.0267 0.025 Uiso 1 1 calc R
C15 C 0.2924(4) 0.61289(18) 0.1457(2) 0.0213(5) Uani 1 1 d .
H15 H 0.3705 0.5902 0.0819 0.026 Uiso 1 1 calc R
C23 C -0.3194(4) 0.79456(19) 0.0962(2) 0.0238(6) Uani 1 1 d .
H23A H -0.4528 0.8238 0.1192 0.036 Uiso 1 1 calc R
H23B H -0.3610 0.7419 0.0401 0.036 Uiso 1 1 calc R
H23C H -0.2370 0.8403 0.0537 0.036 Uiso 1 1 calc R
C2 C -0.2288(4) 0.77464(17) 0.3261(2) 0.0164(5) Uani 1 1 d .
C8 C 0.2074(4) 0.74634(15) 0.7693(2) 0.0136(5) Uani 1 1 d .
C5 C -0.1174(3) 0.71827(15) 0.6305(2) 0.0123(4) Uani 1 1 d .
C4 C -0.1103(3) 0.65843(15) 0.51290(19) 0.0125(5) Uani 1 1 d .
H4 H -0.2574 0.6300 0.4832 0.015 Uiso 1 1 calc R
C11 C 0.0689(3) 0.58215(15) 0.5505(2) 0.0137(5) Uani 1 1 d .
H11 H 0.0089 0.5207 0.5181 0.016 Uiso 1 1 calc R
C10 C 0.0909(4) 0.58054(16) 0.6954(2) 0.0148(5) Uani 1 1 d .
C22 C 0.3092(4) 0.54251(17) 0.7612(2) 0.0172(5) Uani 1 1 d .
H22A H 0.4289 0.5852 0.7482 0.026 Uiso 1 1 calc R
H22B H 0.3373 0.4812 0.7269 0.026 Uiso 1 1 calc R
H22C H 0.3016 0.5368 0.8509 0.026 Uiso 1 1 calc R
C21 C -0.0984(4) 0.52301(16) 0.7356(2) 0.0194(5) Uani 1 1 d .
H21A H -0.1013 0.5313 0.8254 0.029 Uiso 1 1 calc R
H21B H -0.0760 0.4570 0.7179 0.029 Uiso 1 1 calc R
H21C H -0.2388 0.5440 0.6894 0.029 Uiso 1 1 calc R
C12 C 0.2933(3) 0.59886(16) 0.5019(2) 0.0138(5) Uani 1 1 d .
H12A H 0.3732 0.6501 0.5500 0.017 Uiso 1 1 calc R
H12B H 0.3848 0.5419 0.5151 0.017 Uiso 1 1 calc R
C13 C 0.2592(4) 0.62341(16) 0.3651(2) 0.0148(5) Uani 1 1 d .
C14 C 0.3645(4) 0.58628(17) 0.2687(2) 0.0189(5) Uani 1 1 d .
H14 H 0.4833 0.5436 0.2870 0.023 Uiso 1 1 calc R
C20 C 0.2049(4) 0.92559(18) 0.9227(2) 0.0225(5) Uani 1 1 d .
H20A H 0.1524 0.9785 0.9677 0.034 Uiso 1 1 calc R
H20B H 0.3523 0.9393 0.9019 0.034 Uiso 1 1 calc R
H20C H 0.2115 0.8699 0.9755 0.034 Uiso 1 1 calc R

loop_
_atom_site_aniso_label
_atom_site_aniso_U_11
_atom_site_aniso_U_22
_atom_site_aniso_U_33
_atom_site_aniso_U_23
_atom_site_aniso_U_13
_atom_site_aniso_U_12
O19 0.0179(8) 0.0240(9) 0.0168(8) 0.0014(6) 0.0050(7) 0.0028(7)
O3 0.0148(7) 0.0143(8) 0.0106(7) -0.0006(6) 0.0024(6) -0.0031(6)
O2 0.0149(8) 0.0244(9) 0.0164(8) 0.0029(7) 0.0001(7) 0.0048(7)
O6 0.0195(8) 0.0142(8) 0.0154(8) 0.0001(6) 0.0030(7) 0.0041(6)
O7 0.0182(8) 0.0207(9) 0.0189(8) -0.0043(7) 0.0064(7) -0.0079(7)
O8 0.0140(7) 0.0247(9) 0.0163(8) -0.0046(7) -0.0048(7) 0.0017(6)
O5 0.0100(7) 0.0207(9) 0.0144(8) -0.0010(6) 0.0032(6) 0.0004(6)
N1 0.0167(9) 0.0205(10) 0.0140(10) -0.0002(7) -0.0012(8) -0.0009(7)
N9 0.0113(8) 0.0159(10) 0.0134(9) -0.0012(7) 0.0011(7) 0.0012(7)
C19 0.0200(11) 0.0178(12) 0.0172(11) -0.0014(9) 0.0057(10) 0.0022(9)
C7 0.0140(10) 0.0154(11) 0.0147(11) 0.0005(8) 0.0021(9) -0.0035(8)
C6 0.0143(10) 0.0176(12) 0.0106(10) 0.0009(8) 0.0021(8) 0.0018(9)
C3 0.0129(9) 0.0135(10) 0.0136(11) -0.0030(9) -0.0011(9) -0.0015(8)
C18 0.0140(10) 0.0163(11) 0.0169(11) -0.0017(8) 0.0036(9) -0.0055(8)
C17 0.0173(10) 0.0189(12) 0.0147(11) -0.0009(9) 0.0038(9) -0.0043(9)
C16 0.0282(11) 0.0231(12) 0.0106(11) -0.0002(9) 0.0027(10) -0.0068(10)
C15 0.0270(12) 0.0236(13) 0.0156(11) -0.0048(9) 0.0106(10) -0.0050(10)
C23 0.0263(12) 0.0287(15) 0.0141(11) 0.0033(10) -0.0050(10) -0.0017(10)
C2 0.0162(11) 0.0178(11) 0.0141(11) 0.0019(9) -0.0011(9) -0.0035(9)
C8 0.0123(10) 0.0170(12) 0.0116(10) -0.0005(8) 0.0019(9) 0.0001(8)
C5 0.0107(10) 0.0157(11) 0.0100(10) -0.0008(8) -0.0004(8) -0.0002(8)
C4 0.0104(9) 0.0150(11) 0.0112(10) -0.0012(8) -0.0022(8) -0.0004(8)
C11 0.0117(10) 0.0149(11) 0.0145(11) -0.0004(8) 0.0021(8) 0.0000(8)
C10 0.0138(10) 0.0169(12) 0.0138(11) 0.0011(8) 0.0022(9) 0.0011(8)
C22 0.0190(11) 0.0163(12) 0.0155(11) 0.0006(9) 0.0001(10) 0.0035(9)
C21 0.0213(11) 0.0147(12) 0.0227(12) 0.0007(9) 0.0048(10) -0.0004(9)
C12 0.0114(9) 0.0161(11) 0.0139(11) -0.0025(8) 0.0022(8) 0.0001(8)
C13 0.0122(9) 0.0156(11) 0.0167(11) -0.0034(8) 0.0020(9) -0.0053(8)
C14 0.0175(10) 0.0176(12) 0.0219(12) -0.0012(9) 0.0042(9) -0.0029(9)
C20 0.0255(13) 0.0245(13) 0.0175(12) -0.0077(10) 0.0032(10) -0.0015(10)

loop_
_atom_type_symbol
_atom_type_description
_atom_type_scat_dispersion_real
_atom_type_scat_dispersion_imag
_atom_type_scat_source
C C 0.0181 0.0091 'International Tables Vol C Tables 4.2.6.8 and 6.1.1.4'
H H 0.0000 0.0000 'International Tables Vol C Tables 4.2.6.8 and 6.1.1.4'
N N 0.0311 0.0180 'International Tables Vol C Tables 4.2.6.8 and 6.1.1.4'
O O 0.0492 0.0322 'International Tables Vol C Tables 4.2.6.8 and 6.1.1.4'

loop_
_geom_angle_atom_site_label_1
_geom_angle_atom_site_label_2
_geom_angle_atom_site_label_3
_geom_angle
C19 O19 H19 109.5
C6 O3 C3 108.28(16)
C6 O6 H6 109.5
C7 O7 H7 109.5
C5 O5 H5 109.5
C2 N1 C17 110.8(2)
C2 N1 C23 124.2(2)
C17 N1 C23 124.9(2)
C8 N9 C5 113.08(19)
C8 N9 C10 128.90(17)
C5 N9 C10 109.33(17)
O19 C19 C20 108.16(19)
O19 C19 C7 109.61(19)
C20 C19 C7 113.8(2)
O19 C19 H19A 108.4
C20 C19 H19A 108.4
C7 C19 H19A 108.4
O7 C7 C19 106.10(18)
O7 C7 C6 113.23(18)
C19 C7 C6 112.29(18)
O7 C7 C8 109.79(17)
C19 C7 C8 113.13(19)
C6 C7 C8 102.46(18)
O6 C6 O3 111.84(18)
O6 C6 C7 111.83(19)
O3 C6 C7 108.60(17)
O6 C6 C5 114.68(17)
O3 C6 C5 103.68(17)
C7 C6 C5 105.65(17)
O3 C3 C18 111.96(18)
O3 C3 C2 108.86(18)
C18 C3 C2 101.77(18)
O3 C3 C4 104.66(16)
C18 C3 C4 112.11(18)
C2 C3 C4 117.66(18)
C13 C18 C17 123.9(2)
C13 C18 C3 124.9(2)
C17 C18 C3 110.4(2)
C18 C17 C16 120.4(2)
C18 C17 N1 108.83(19)
C16 C17 N1 130.6(2)
C17 C16 C15 115.9(2)
C17 C16 H16 122.1
C15 C16 H16 122.1
C14 C15 C16 123.4(2)
C14 C15 H15 118.3
C16 C15 H15 118.3
N1 C23 H23A 109.5
N1 C23 H23B 109.5
H23A C23 H23B 109.5
N1 C23 H23C 109.5
H23A C23 H23C 109.5
H23B C23 H23C 109.5
O2 C2 N1 125.7(2)
O2 C2 C3 126.2(2)
N1 C2 C3 108.0(2)
O8 C8 N9 127.1(2)
O8 C8 C7 123.3(2)
N9 C8 C7 109.59(18)
O5 C5 N9 113.76(17)
O5 C5 C4 111.09(17)
N9 C5 C4 105.05(17)
O5 C5 C6 114.86(18)
N9 C5 C6 104.51(17)
C4 C5 C6 106.80(17)
C5 C4 C3 102.91(18)
C5 C4 C11 105.97(17)
C3 C4 C11 113.12(17)
C5 C4 H4 111.5
C3 C4 H4 111.5
C11 C4 H4 111.5
C10 C11 C12 112.68(17)
C10 C11 C4 103.40(17)
C12 C11 C4 115.14(18)
C10 C11 H11 108.4
C12 C11 H11 108.4
C4 C11 H11 108.4
N9 C10 C22 113.18(18)
N9 C10 C21 109.18(17)
C22 C10 C21 108.79(19)
N9 C10 C11 101.03(17)
C22 C10 C11 115.05(18)
C21 C10 C11 109.31(18)
C10 C22 H22A 109.5
C10 C22 H22B 109.5
H22A C22 H22B 109.5
C10 C22 H22C 109.5
H22A C22 H22C 109.5
H22B C22 H22C 109.5
C10 C21 H21A 109.5
C10 C21 H21B 109.5
H21A C21 H21B 109.5
C10 C21 H21C 109.5
H21A C21 H21C 109.5
H21B C21 H21C 109.5
C13 C12 C11 111.02(17)
C13 C12 H12A 109.4
C11 C12 H12A 109.4
C13 C12 H12B 109.4
C11 C12 H12B 109.4
H12A C12 H12B 108.0
C18 C13 C14 116.9(2)
C18 C13 C12 114.4(2)
C14 C13 C12 128.6(2)
C15 C14 C13 119.1(2)
C15 C14 H14 120.5
C13 C14 H14 120.5
C19 C20 H20A 109.5
C19 C20 H20B 109.5
H20A C20 H20B 109.5
C19 C20 H20C 109.5
H20A C20 H20C 109.5
H20B C20 H20C 109.5

loop_
_geom_bond_atom_site_label_1
_geom_bond_atom_site_label_2
_geom_bond_distance
O19 C19 1.430(3)
O19 H19 0.8400
O3 C6 1.431(3)
O3 C3 1.452(3)
O2 C2 1.229(3)
O6 C6 1.391(3)
O6 H6 0.8400
O7 C7 1.422(3)
O7 H7 0.8400
O8 C8 1.219(3)
O5 C5 1.388(3)
O5 H5 0.8400
N1 C2 1.356(3)
N1 C17 1.414(3)
N1 C23 1.458(3)
N9 C8 1.366(3)
N9 C5 1.454(3)
N9 C10 1.492(3)
C19 C20 1.516(4)
C19 C7 1.534(3)
C19 H19A 1.0000
C7 C6 1.537(3)
C7 C8 1.548(3)
C6 C5 1.549(3)
C3 C18 1.472(3)
C3 C2 1.544(3)
C3 C4 1.544(3)
C18 C13 1.369(3)
C18 C17 1.378(3)
C17 C16 1.393(3)
C16 C15 1.399(4)
C16 H16 0.9500
C15 C14 1.395(4)
C15 H15 0.9500
C23 H23A 0.9800
C23 H23B 0.9800
C23 H23C 0.9800
C5 C4 1.540(3)
C4 C11 1.563(3)
C4 H4 1.0000
C11 C10 1.554(3)
C11 C12 1.555(3)
C11 H11 1.0000
C10 C22 1.525(3)
C10 C21 1.534(3)
C22 H22A 0.9800
C22 H22B 0.9800
C22 H22C 0.9800
C21 H21A 0.9800
C21 H21B 0.9800
C21 H21C 0.9800
C12 C13 1.507(3)
C12 H12A 0.9900
C12 H12B 0.9900
C13 C14 1.404(3)
C14 H14 0.9500
C20 H20A 0.9800
C20 H20B 0.9800
C20 H20C 0.9800

loop_
_geom_hbond_atom_site_label_D
_geom_hbond_atom_site_label_H
_geom_hbond_atom_site_label_A
_geom_hbond_distance_DH
_geom_hbond_distance_HA
_geom_hbond_distance_DA
_geom_hbond_angle_DHA
_geom_hbond_site_symmetry_A
O5 H5 O8 0.84 2.34 2.835(2) 118.1 1_455
O5 H5 O19 0.84 2.28 2.980(2) 141.1 .
O6 H6 O2 0.84 1.90 2.704(2) 161.2 .
O19 H19 O7 0.84 2.66 3.422(2) 151.6 1_455

loop_
_geom_torsion_atom_site_label_1
_geom_torsion_atom_site_label_2
_geom_torsion_atom_site_label_3
_geom_torsion_atom_site_label_4
_geom_torsion
O19 C19 C7 O7 175.33(17)
C20 C19 C7 O7 -63.4(2)
O19 C19 C7 C6 51.1(2)
C20 C19 C7 C6 172.4(2)
O19 C19 C7 C8 -64.2(2)
C20 C19 C7 C8 57.0(3)
C3 O3 C6 O6 -89.6(2)
C3 O3 C6 C7 146.48(18)
C3 O3 C6 C5 34.5(2)
O7 C7 C6 O6 -95.4(2)
C19 C7 C6 O6 24.7(3)
C8 C7 C6 O6 146.39(18)
O7 C7 C6 O3 28.5(2)
C19 C7 C6 O3 148.59(18)
C8 C7 C6 O3 -89.7(2)
O7 C7 C6 C5 139.15(18)
C19 C7 C6 C5 -100.7(2)
C8 C7 C6 C5 21.0(2)
C6 O3 C3 C18 -160.12(18)
C6 O3 C3 C2 88.2(2)
C6 O3 C3 C4 -38.5(2)
O3 C3 C18 C13 76.5(3)
C2 C3 C18 C13 -167.4(2)
C4 C3 C18 C13 -40.8(3)
O3 C3 C18 C17 -113.1(2)
C2 C3 C18 C17 3.0(2)
C4 C3 C18 C17 129.6(2)
C13 C18 C17 C16 -7.0(4)
C3 C18 C17 C16 -177.5(2)
C13 C18 C17 N1 169.0(2)
C3 C18 C17 N1 -1.5(3)
C2 N1 C17 C18 -1.0(3)
C23 N1 C17 C18 -178.2(2)
C2 N1 C17 C16 174.5(3)
C23 N1 C17 C16 -2.7(4)
C18 C17 C16 C15 1.0(3)
N1 C17 C16 C15 -174.0(2)
C17 C16 C15 C14 4.1(4)
C17 N1 C2 O2 -179.7(2)
C23 N1 C2 O2 -2.4(4)
C17 N1 C2 C3 2.9(2)
C23 N1 C2 C3 -179.9(2)
O3 C3 C2 O2 -62.6(3)
C18 C3 C2 O2 179.0(2)
C4 C3 C2 O2 56.1(3)
O3 C3 C2 N1 114.8(2)
C18 C3 C2 N1 -3.5(2)
C4 C3 C2 N1 -126.4(2)
C5 N9 C8 O8 -176.7(2)
C10 N9 C8 O8 -33.0(4)
C5 N9 C8 C7 2.5(2)
C10 N9 C8 C7 146.2(2)
O7 C7 C8 O8 43.6(3)
C19 C7 C8 O8 -74.7(3)
C6 C7 C8 O8 164.2(2)
O7 C7 C8 N9 -135.61(18)
C19 C7 C8 N9 106.1(2)
C6 C7 C8 N9 -15.0(2)
C8 N9 C5 O5 -114.8(2)
C10 N9 C5 O5 94.4(2)
C8 N9 C5 C4 123.49(19)
C10 N9 C5 C4 -27.3(2)
C8 N9 C5 C6 11.2(2)
C10 N9 C5 C6 -139.55(17)
O6 C6 C5 O5 -18.5(3)
O3 C6 C5 O5 -140.68(17)
C7 C6 C5 O5 105.2(2)
O6 C6 C5 N9 -143.81(18)
O3 C6 C5 N9 93.97(18)
C7 C6 C5 N9 -20.2(2)
O6 C6 C5 C4 105.2(2)
O3 C6 C5 C4 -17.0(2)
C7 C6 C5 C4 -131.18(17)
O5 C5 C4 C3 120.98(18)
N9 C5 C4 C3 -115.59(18)
C6 C5 C4 C3 -5.0(2)
O5 C5 C4 C11 -120.03(19)
N9 C5 C4 C11 3.4(2)
C6 C5 C4 C11 114.02(18)
O3 C3 C4 C5 25.1(2)
C18 C3 C4 C5 146.65(18)
C2 C3 C4 C5 -95.9(2)
O3 C3 C4 C11 -88.8(2)
C18 C3 C4 C11 32.8(2)
C2 C3 C4 C11 150.26(19)
C5 C4 C11 C10 19.9(2)
C3 C4 C11 C10 131.89(18)
C5 C4 C11 C12 -103.5(2)
C3 C4 C11 C12 8.6(3)
C8 N9 C10 C22 18.4(3)
C5 N9 C10 C22 163.14(18)
C8 N9 C10 C21 139.7(2)
C5 N9 C10 C21 -75.5(2)
C8 N9 C10 C11 -105.2(2)
C5 N9 C10 C11 39.6(2)
C12 C11 C10 N9 90.1(2)
C4 C11 C10 N9 -34.81(19)
C12 C11 C10 C22 -32.1(3)
C4 C11 C10 C22 -157.06(19)
C12 C11 C10 C21 -154.83(18)
C4 C11 C10 C21 80.2(2)
C10 C11 C12 C13 -166.02(19)
C4 C11 C12 C13 -47.8(2)
C17 C18 C13 C14 7.4(3)
C3 C18 C13 C14 176.5(2)
C17 C18 C13 C12 -169.1(2)
C3 C18 C13 C12 0.0(3)
C11 C12 C13 C18 44.3(3)
C11 C12 C13 C14 -131.7(2)
C16 C15 C14 C13 -3.6(4)
C18 C13 C14 C15 -2.1(3)
C12 C13 C14 C15 173.9(2)
